data_2223194
loop_
_publ_author_name
'Akhtar, Tashfeen'
'Khawar Rauf, M.'
'Hameed, Shahid'
'Lu, Xiaoming'

_publ_section_title
;
 5-[1-(3,4-Dichlorophenoxy)ethyl]-1,3,4-oxadiazole-2(<i>3H</i>)-thione
 hemihydrate
;
_journal_coeditor_code SU2129
_journal_issue 9
_journal_name_full 'Acta Crystallographica Section E'
_journal_page_first o2075
_journal_page_last o2076
_journal_paper_doi 10.1107/S1600536809029894
_journal_volume 65
_journal_year 2009
_chemical_formula_iupac 'C10 H8 Cl2 N2 O2 S, 0.5H2 O'
_chemical_formula_moiety 'C10 H8 Cl2 N2 O2 S, 0.5(H2 O)'
_chemical_formula_sum 'C10 H9 Cl2 N2 O2.5 S'
_chemical_formula_weight 300.15
_chemical_name_systematic
;
5-[1-(3,4-Dichlorophenoxy)ethyl]-1,3,4-oxadiazole-2(<i>3H</i>)-
thione hemihydrate
;
_space_group_IT_number 15
_symmetry_cell_setting monoclinic
_symmetry_space_group_name_Hall '-C 2yc'
_symmetry_space_group_name_H-M 'C 1 2/c 1'
_atom_sites_solution_hydrogens geom
_atom_sites_solution_primary direct
_atom_sites_solution_secondary difmap
_audit_creation_method SHELXL-97
_cell_angle_alpha 90.00
_cell_angle_beta 92.9130(10)
_cell_angle_gamma 90.00
_cell_formula_units_Z 8
_cell_length_a 11.8725(2)
_cell_length_b 7.89320(10)
_cell_length_c 26.6092(4)
_cell_measurement_reflns_used 4427
_cell_measurement_temperature 123(2)
_cell_measurement_theta_max 28.28
_cell_measurement_theta_min 3.10
_cell_volume 2490.38(6)
_computing_cell_refinement 'SAINT (Bruker, 2007)'
_computing_data_collection 'SMART (Bruker, 2007)'
_computing_data_reduction 'SAINT (Bruker, 2007)'
_computing_molecular_graphics 'ORTEP-3 (Farrugia, 1997) and Mercury (Macrae <i>et al.</i>,  2006)'
_computing_publication_material 'SHELXTL (Sheldrick, 2008)'
_computing_structure_refinement 'SHELXL97 (Sheldrick, 2008)'
_computing_structure_solution 'SHELXS97 (Sheldrick, 2008)'
_diffrn_ambient_temperature 123(2)
_diffrn_measured_fraction_theta_full 0.993
_diffrn_measured_fraction_theta_max 0.993
_diffrn_measurement_device_type 'Bruker SMART CCD area-detector'
_diffrn_measurement_method '\f and \w'
_diffrn_radiation_monochromator graphite
_diffrn_radiation_source 'fine-focus sealed tube'
_diffrn_radiation_type MoK\a
_diffrn_radiation_wavelength 0.71073
_diffrn_reflns_av_R_equivalents 0.0190
_diffrn_reflns_av_sigmaI/netI 0.0199
_diffrn_reflns_limit_h_max 15
_diffrn_reflns_limit_h_min -15
_diffrn_reflns_limit_k_max 10
_diffrn_reflns_limit_k_min -10
_diffrn_reflns_limit_l_max 35
_diffrn_reflns_limit_l_min -35
_diffrn_reflns_number 10568
_diffrn_reflns_theta_full 28.28
_diffrn_reflns_theta_max 28.28
_diffrn_reflns_theta_min 3.10
_exptl_absorpt_coefficient_mu 0.684
_exptl_absorpt_correction_type none
_exptl_crystal_colour colorless
_exptl_crystal_density_diffrn 1.601
_exptl_crystal_density_method 'not measured'
_exptl_crystal_description block
_exptl_crystal_F_000 1224
_exptl_crystal_size_max 0.40
_exptl_crystal_size_mid 0.30
_exptl_crystal_size_min 0.25
_refine_diff_density_max 0.222
_refine_diff_density_min -0.214
_refine_ls_extinction_method none
_refine_ls_goodness_of_fit_ref 1.088
_refine_ls_hydrogen_treatment mixed
_refine_ls_matrix_type full
_refine_ls_number_parameters 162
_refine_ls_number_reflns 3088
_refine_ls_number_restraints 0
_refine_ls_restrained_S_all 1.088
_refine_ls_R_factor_all 0.0352
_refine_ls_R_factor_gt 0.0270
_refine_ls_shift/su_max 0.001
_refine_ls_shift/su_mean 0.000
_refine_ls_structure_factor_coef Fsqd
_refine_ls_weighting_details 'calc w=1/[\s^2^(Fo^2^)+(0.0399P)^2^+0.7008P] where P=(Fo^2^+2Fc^2^)/3'
_refine_ls_weighting_scheme calc
_refine_ls_wR_factor_gt 0.0744
_refine_ls_wR_factor_ref 0.0778
_reflns_number_gt 2490
_reflns_number_total 3088
_reflns_threshold_expression I>2\s(I)
_cod_data_source_file su2129.cif
_cod_data_source_block I
_cod_original_sg_symbol_H-M 'C 2/c'
_cod_original_formula_sum 'C10 H9 Cl2 N2 O2.50 S'
_cod_database_code 2223194
_cod_database_fobs_code 2223194

loop_
_symmetry_equiv_pos_as_xyz
'x, y, z'
'-x, y, -z+1/2'
'x+1/2, y+1/2, z'
'-x+1/2, y+1/2, -z+1/2'
'-x, -y, -z'
'x, -y, z-1/2'
'-x+1/2, -y+1/2, -z'
'x+1/2, -y+1/2, z-1/2'

loop_
_atom_site_type_symbol
_atom_site_label
_atom_site_fract_x
_atom_site_fract_y
_atom_site_fract_z
_atom_site_U_iso_or_equiv
_atom_site_adp_type
_atom_site_calc_flag
_atom_site_refinement_flags
_atom_site_occupancy
_atom_site_disorder_assembly
_atom_site_disorder_group
O O1 0.25873(7) 0.32348(12) 0.33123(4) 0.0347(2) Uani d . 1 . .
C C1 0.26630(11) 0.47444(17) 0.30643(5) 0.0321(3) Uani d . 1 . .
S S1 0.15653(3) 0.59419(5) 0.290316(15) 0.04313(11) Uani d . 1 . .
N N1 0.37606(9) 0.49544(15) 0.30057(4) 0.0373(3) Uani d . 1 . .
H H1 0.4040 0.5814 0.2857 0.045 Uiso calc R 1 . .
N N2 0.44029(9) 0.36407(16) 0.32095(5) 0.0379(3) Uani d . 1 . .
C C2 0.36727(11) 0.26539(17) 0.33892(5) 0.0330(3) Uani d . 1 . .
C C3 0.38524(12) 0.09920(18) 0.36521(5) 0.0381(3) Uani d . 1 . .
H H3 0.4630 0.0612 0.3616 0.046 Uiso calc R 1 . .
C C4 0.30442(15) -0.0347(2) 0.34486(6) 0.0495(4) Uani d . 1 . .
H H4A 0.3187 -0.1393 0.3625 0.074 Uiso calc R 1 . .
H H4B 0.3148 -0.0510 0.3096 0.074 Uiso calc R 1 . .
H H4C 0.2284 0.0010 0.3495 0.074 Uiso calc R 1 . .
O O2 0.36403(8) 0.11531(14) 0.41765(4) 0.0417(2) Uani d . 1 . .
C C5 0.44340(11) 0.18810(17) 0.45029(5) 0.0351(3) Uani d . 1 . .
C C6 0.54468(11) 0.25923(18) 0.43709(5) 0.0374(3) Uani d . 1 . .
H H6 0.5649 0.2584 0.4038 0.045 Uiso calc R 1 . .
C C7 0.61526(11) 0.33147(19) 0.47429(5) 0.0379(3) Uani d . 1 . .
H H7 0.6830 0.3797 0.4656 0.046 Uiso calc R 1 . .
C C8 0.58683(11) 0.33307(17) 0.52386(5) 0.0354(3) Uani d . 1 . .
Cl Cl1 0.67766(3) 0.42681(5) 0.568937(14) 0.04480(11) Uani d . 1 . .
C C9 0.48523(12) 0.26045(17) 0.53664(5) 0.0360(3) Uani d . 1 . .
Cl Cl2 0.44427(3) 0.26092(6) 0.598122(14) 0.05328(13) Uani d . 1 . .
C C10 0.41405(11) 0.18835(18) 0.50013(5) 0.0380(3) Uani d . 1 . .
H H10 0.3464 0.1399 0.5089 0.046 Uiso calc R 1 . .
O O1W 0.5000 0.75760(19) 0.2500 0.0457(4) Uani d S 1 . .
H H1W 0.5445(15) 0.817(2) 0.2687(7) 0.059 Uiso d . 1 . .

loop_
_atom_site_aniso_label
_atom_site_aniso_U_11
_atom_site_aniso_U_22
_atom_site_aniso_U_33
_atom_site_aniso_U_12
_atom_site_aniso_U_13
_atom_site_aniso_U_23
O1 0.0320(4) 0.0336(5) 0.0389(5) 0.0003(4) 0.0056(4) 0.0056(4)
C1 0.0360(6) 0.0313(7) 0.0291(6) 0.0000(5) 0.0026(5) -0.0009(5)
S1 0.03808(18) 0.0406(2) 0.0504(2) 0.00707(14) -0.00080(15) 0.00403(16)
N1 0.0354(5) 0.0342(6) 0.0425(6) 0.0001(5) 0.0062(5) 0.0078(5)
N2 0.0337(5) 0.0384(6) 0.0419(6) 0.0037(5) 0.0046(5) 0.0045(5)
C2 0.0349(6) 0.0327(7) 0.0315(6) 0.0034(5) 0.0032(5) -0.0013(5)
C3 0.0434(7) 0.0358(7) 0.0355(7) 0.0051(6) 0.0045(6) 0.0038(6)
C4 0.0664(10) 0.0345(8) 0.0473(9) -0.0019(7) -0.0005(7) 0.0028(7)
O2 0.0414(5) 0.0494(6) 0.0344(5) -0.0037(4) 0.0027(4) 0.0062(4)
C5 0.0356(6) 0.0341(7) 0.0356(7) 0.0075(5) 0.0025(5) 0.0065(6)
C6 0.0361(7) 0.0437(8) 0.0328(7) 0.0066(6) 0.0058(5) 0.0059(6)
C7 0.0335(6) 0.0409(8) 0.0400(7) 0.0065(6) 0.0065(5) 0.0052(6)
C8 0.0361(6) 0.0332(7) 0.0371(7) 0.0098(5) 0.0019(5) 0.0023(6)
Cl1 0.04519(19) 0.0466(2) 0.0423(2) 0.00724(15) -0.00057(14) -0.00463(16)
C9 0.0402(7) 0.0363(7) 0.0321(7) 0.0119(6) 0.0074(5) 0.0071(6)
Cl2 0.0564(2) 0.0696(3) 0.03508(19) 0.00834(19) 0.01402(16) 0.00641(18)
C10 0.0364(7) 0.0380(8) 0.0401(7) 0.0051(6) 0.0078(6) 0.0096(6)
O1W 0.0431(8) 0.0329(8) 0.0612(10) 0.000 0.0048(7) 0.000

loop_
_atom_type_symbol
_atom_type_description
_atom_type_scat_dispersion_real
_atom_type_scat_dispersion_imag
_atom_type_scat_source
C C 0.0033 0.0016 'International Tables Vol C Tables 4.2.6.8 and 6.1.1.4'
H H 0.0000 0.0000 'International Tables Vol C Tables 4.2.6.8 and 6.1.1.4'
N N 0.0061 0.0033 'International Tables Vol C Tables 4.2.6.8 and 6.1.1.4'
O O 0.0106 0.0060 'International Tables Vol C Tables 4.2.6.8 and 6.1.1.4'
S S 0.1246 0.1234 'International Tables Vol C Tables 4.2.6.8 and 6.1.1.4'
Cl Cl 0.1484 0.1585 'International Tables Vol C Tables 4.2.6.8 and 6.1.1.4'

loop_
_geom_angle_atom_site_label_1
_geom_angle_atom_site_label_2
_geom_angle_atom_site_label_3
_geom_angle_site_symmetry_1
_geom_angle_site_symmetry_3
_geom_angle
_geom_angle_publ_flag
C1 O1 C2 . . 106.18(10) ?
N1 C1 O1 . . 104.71(11) ?
N1 C1 S1 . . 131.59(11) ?
O1 C1 S1 . . 123.69(9) ?
C1 N1 N2 . . 112.63(11) ?
C1 N1 H1 . . 123.7 ?
N2 N1 H1 . . 123.7 ?
C2 N2 N1 . . 103.48(10) ?
N2 C2 O1 . . 112.99(12) ?
N2 C2 C3 . . 128.79(12) ?
O1 C2 C3 . . 118.20(11) ?
O2 C3 C2 . . 110.40(11) ?
O2 C3 C4 . . 105.72(12) ?
C2 C3 C4 . . 111.92(12) ?
O2 C3 H3 . . 109.6 ?
C2 C3 H3 . . 109.6 ?
C4 C3 H3 . . 109.6 ?
C3 C4 H4A . . 109.5 ?
C3 C4 H4B . . 109.5 ?
H4A C4 H4B . . 109.5 ?
C3 C4 H4C . . 109.5 ?
H4A C4 H4C . . 109.5 ?
H4B C4 H4C . . 109.5 ?
C5 O2 C3 . . 120.17(10) ?
O2 C5 C10 . . 114.02(12) ?
O2 C5 C6 . . 125.73(12) ?
C10 C5 C6 . . 120.25(14) ?
C7 C6 C5 . . 119.04(13) ?
C7 C6 H6 . . 120.5 ?
C5 C6 H6 . . 120.5 ?
C8 C7 C6 . . 121.23(13) ?
C8 C7 H7 . . 119.4 ?
C6 C7 H7 . . 119.4 ?
C7 C8 C9 . . 119.15(13) ?
C7 C8 Cl1 . . 119.41(11) ?
C9 C8 Cl1 . . 121.44(10) ?
C10 C9 C8 . . 120.36(12) ?
C10 C9 Cl2 . . 118.41(11) ?
C8 C9 Cl2 . . 121.22(11) ?
C9 C10 C5 . . 119.97(13) ?
C9 C10 H10 . . 120.0 ?
C5 C10 H10 . . 120.0 ?

loop_
_geom_bond_atom_site_label_1
_geom_bond_atom_site_label_2
_geom_bond_site_symmetry_2
_geom_bond_distance
_geom_bond_publ_flag
O1 C1 . 1.3672(16) ?
O1 C2 . 1.3733(15) ?
C1 N1 . 1.3306(16) ?
C1 S1 . 1.6489(13) ?
N1 N2 . 1.3817(16) ?
N1 H1 . 0.8600 ?
N2 C2 . 1.2763(18) ?
C2 C3 . 1.4967(19) ?
C3 O2 . 1.4363(17) ?
C3 C4 . 1.509(2) ?
C3 H3 . 0.9800 ?
C4 H4A . 0.9600 ?
C4 H4B . 0.9600 ?
C4 H4C . 0.9600 ?
O2 C5 . 1.3745(17) ?
C5 C10 . 1.3882(19) ?
C5 C6 . 1.3884(19) ?
C6 C7 . 1.387(2) ?
C6 H6 . 0.9300 ?
C7 C8 . 1.3783(19) ?
C7 H7 . 0.9300 ?
C8 C9 . 1.3931(19) ?
C8 Cl1 . 1.7371(15) ?
C9 C10 . 1.378(2) ?
C9 Cl2 . 1.7302(14) ?
C10 H10 . 0.9300 ?
O1W H1W . 0.846(17) ?

loop_
_geom_hbond_atom_site_label_D
_geom_hbond_atom_site_label_H
_geom_hbond_atom_site_label_A
_geom_hbond_site_symmetry_A
_geom_hbond_distance_DH
_geom_hbond_distance_HA
_geom_hbond_distance_DA
_geom_hbond_angle_DHA
N1 H1 O1W . 0.86 2.06 2.9084(16) 168
O1W H1W S1 3 0.846(17) 2.612(18) 3.3854(13) 152.5(17)
